data_9016217
loop_
_publ_author_name
'Battle, P.'
'Gibb, T.'
'Jones, C.'
'Studer, F.'

_publ_section_title
;
 Spin-Glass Behavior in Sr2 Fe Ru O6 and Ba La Ni Ru O6: A
 Comparison with Antiferromagnetic Ba La Zn Ru O6
 _cod_database_code 1001402
;
_journal_name_full 'Journal of Solid State Chemistry'
_journal_page_first 281
_journal_page_last 293
_journal_paper_doi 10.1016/0022-4596(89)90109-6
_journal_volume 78
_journal_year 1989
_chemical_formula_sum 'Ba0.5 La0.5 Ni0.5 O3 Ru0.5'
_space_group_IT_number 2
_symmetry_space_group_name_Hall '-P 1 (-1/2*x+1/2*y+1/2*z,1/2*x-1/2*y+1/2*z,1/2*x+1/2*y-1/2*z)'
_symmetry_space_group_name_H-M 'I -1'
_cell_angle_alpha 89.803
_cell_angle_beta 90.10
_cell_angle_gamma 90.09
_cell_length_a 5.5964
_cell_length_b 5.5879
_cell_length_c 7.9319
_cell_formula_units_Z 4
_cell_volume 248.045
_database_code_amcsd 0013643
_exptl_crystal_density_diffrn 7.123
_cod_duplicate_entry 1001402
_cod_original_formula_sum '(Ba.5 La.5) (Ni.5 Ru.5) O3'
_cod_database_code 9016217
_amcsd_formula_title 'Ba La Ni O6 Ru'

loop_
_space_group_symop_operation_xyz
x,y,z
1/2+x,1/2+y,1/2+z
-x,-y,-z
1/2-x,1/2-y,1/2-z

loop_
_atom_site_label
_atom_site_fract_x
_atom_site_fract_y
_atom_site_fract_z
_atom_site_occupancy
Ba1 0.00000 0.50100 0.24600 0.50000
La1 0.00000 0.50100 0.24600 0.50000
Ni1 0.00000 0.00000 0.00000 0.50000
Ru1 0.00000 0.00000 0.00000 0.50000
Ni2 0.00000 0.00000 0.50000 0.50000
Ru2 0.00000 0.00000 0.50000 0.50000
O1 0.01600 -0.01500 0.24800 1.00000
O2 0.22900 0.72600 0.00400 1.00000
O3 -0.21300 0.71600 0.49200 1.00000

loop_
_cod_related_entry_id
_cod_related_entry_database
_cod_related_entry_code
1 AMCSD 0013643
